data_7017794
loop_
_publ_author_name
'Sung, Chang-Yu'
'Li, Chen-Yu'
'Su, Jing-Kai'
'Chen, Ting-Yi'
'Lin, Chia-Her'
'Ko, Bao-Tsan'

_publ_section_title
;
 Zinc and magnesium complexes incorporated by bis(amine) benzotriazole
 phenoxide ligand: synthesis, characterization, photoluminescent
 properties and catalysis for ring-opening polymerization of lactide.
;
_journal_issue 3
_journal_name_full 'Dalton transactions (Cambridge, England : 2003)'
_journal_page_first 953
_journal_page_last 961
_journal_paper_doi 10.1039/c1dt11461a
_journal_volume 41
_journal_year 2012
_chemical_formula_moiety 'C52 H76 Mg N10 O2'
_chemical_formula_sum 'C52 H76 Mg N10 O2'
_chemical_formula_weight 897.54
_chemical_name_systematic
;
?
;
_space_group_IT_number 15
_symmetry_cell_setting monoclinic
_symmetry_space_group_name_Hall '-C 2yc'
_symmetry_space_group_name_H-M 'C 1 2/c 1'
_atom_sites_solution_hydrogens geom
_atom_sites_solution_primary direct
_atom_sites_solution_secondary difmap
_audit_creation_method SHELXL-97
_cell_angle_alpha 90.00
_cell_angle_beta 105.400(4)
_cell_angle_gamma 90.00
_cell_formula_units_Z 4
_cell_length_a 23.2246(16)
_cell_length_b 8.3575(5)
_cell_length_c 27.7372(16)
_cell_measurement_reflns_used 9719
_cell_measurement_temperature 100(2)
_cell_measurement_theta_max 28.4
_cell_measurement_theta_min 2.60
_cell_volume 5190.5(6)
_computing_cell_refinement 'SAINT V7.68A (Bruker AXS, 2009)'
_computing_data_collection 'APEX2 (Bruker, 2009)'
_computing_data_reduction 'SAINT V7.68A (Bruker AXS, 2009)'
_computing_molecular_graphics 'SHELXTL (Sheldrick, 2008)'
_computing_publication_material 'SHELXTL (Sheldrick, 2008)'
_computing_structure_refinement 'SHELXL-97 (Sheldrick, 2008)'
_computing_structure_solution 'SHELXS-97 (Sheldrick, 2008)'
_diffrn_ambient_temperature 100(2)
_diffrn_detector_area_resol_mean 8.3333
_diffrn_measured_fraction_theta_full 0.984
_diffrn_measured_fraction_theta_max 0.940
_diffrn_measurement_device_type 'Bruker APEX-II CCD'
_diffrn_measurement_method '\f and \w scans'
_diffrn_radiation_monochromator graphite
_diffrn_radiation_source 'fine-focus sealed tube'
_diffrn_radiation_type MoK\a
_diffrn_radiation_wavelength 0.71073
_diffrn_reflns_av_R_equivalents 0.0536
_diffrn_reflns_av_sigmaI/netI 0.0617
_diffrn_reflns_limit_h_max 30
_diffrn_reflns_limit_h_min -29
_diffrn_reflns_limit_k_max 10
_diffrn_reflns_limit_k_min -10
_diffrn_reflns_limit_l_max 36
_diffrn_reflns_limit_l_min -37
_diffrn_reflns_number 22322
_diffrn_reflns_theta_full 26.00
_diffrn_reflns_theta_max 28.60
_diffrn_reflns_theta_min 2.04
_exptl_absorpt_coefficient_mu 0.083
_exptl_absorpt_correction_T_max 0.992
_exptl_absorpt_correction_T_min 0.978
_exptl_absorpt_correction_type multi-scan
_exptl_absorpt_process_details 'SADABS V2008/1 (Bruker AXS, 2008)'
_exptl_crystal_colour yellow
_exptl_crystal_density_diffrn 1.149
_exptl_crystal_density_method 'not measured'
_exptl_crystal_description block
_exptl_crystal_F_000 1944
_exptl_crystal_size_max 0.32
_exptl_crystal_size_mid 0.24
_exptl_crystal_size_min 0.13
_refine_diff_density_max 0.427
_refine_diff_density_min -0.322
_refine_diff_density_rms 0.077
_refine_ls_extinction_coef 0.00056(10)
_refine_ls_extinction_expression Fc^*^=kFc[1+0.001xFc^2^\l^3^/sin(2\q)]^-1/4^
_refine_ls_extinction_method SHELXL
_refine_ls_goodness_of_fit_ref 1.133
_refine_ls_hydrogen_treatment constr
_refine_ls_matrix_type full
_refine_ls_number_parameters 303
_refine_ls_number_reflns 6250
_refine_ls_number_restraints 0
_refine_ls_restrained_S_all 1.133
_refine_ls_R_factor_all 0.1399
_refine_ls_R_factor_gt 0.1005
_refine_ls_shift/su_max 0.000
_refine_ls_shift/su_mean 0.000
_refine_ls_structure_factor_coef Fsqd
_refine_ls_weighting_details 'calc w=1/[\s^2^(Fo^2^)+(0.0209P)^2^+37.3409P] where P=(Fo^2^+2Fc^2^)/3'
_refine_ls_weighting_scheme calc
_refine_ls_wR_factor_gt 0.2106
_refine_ls_wR_factor_ref 0.2269
_reflns_number_gt 4239
_reflns_number_total 6250
_reflns_threshold_expression >2sigma(I)
_cod_data_source_file c1dt11461a.txt
_cod_data_source_block 4
_cod_depositor_comments
;
The following automatic conversions were performed:

'_symmetry_cell_setting' value 'Monoclinic' changed to 'monoclinic'
according to /home/saulius/struct/CIF-dictionaries/cif_core.dic
dictionary named 'cif_core.dic' version 2.4.1 from 2010-06-29.

Automatic conversion script
Id: cif_fix_values 1715 2011-07-08 13:25:40Z adriana 
;
_cod_original_sg_symbol_H-M 'C 2/c'
_cod_database_code 7017794

loop_
_symmetry_equiv_pos_as_xyz
'x, y, z'
'-x, y, -z+1/2'
'x+1/2, y+1/2, z'
'-x+1/2, y+1/2, -z+1/2'
'-x, -y, -z'
'x, -y, z-1/2'
'-x+1/2, -y+1/2, -z'
'x+1/2, -y+1/2, z-1/2'

loop_
_atom_site_label
_atom_site_type_symbol
_atom_site_fract_x
_atom_site_fract_y
_atom_site_fract_z
_atom_site_U_iso_or_equiv
_atom_site_adp_type
_atom_site_occupancy
_atom_site_symmetry_multiplicity
_atom_site_calc_flag
_atom_site_refinement_flags
Mg Mg 1.0000 0.25305(19) 0.2500 0.0230(4) Uani 1 2 d S
O O 0.92500(12) 0.2359(3) 0.19950(8) 0.0250(6) Uani 1 1 d .
N1 N 0.83990(16) 0.5194(4) 0.12002(11) 0.0292(7) Uani 1 1 d .
N2 N 0.82824(15) 0.3727(4) 0.13395(11) 0.0268(7) Uani 1 1 d .
N3 N 0.79288(16) 0.3607(4) 0.16467(12) 0.0328(8) Uani 1 1 d .
N4 N 1.03852(15) 0.0830(3) 0.19890(11) 0.0248(7) Uani 1 1 d .
N5 N 1.04230(16) 0.4359(4) 0.20685(11) 0.0276(7) Uani 1 1 d .
C1 C 0.90729(17) 0.1749(4) 0.15424(12) 0.0224(7) Uani 1 1 d .
C2 C 0.85767(17) 0.2350(4) 0.11927(13) 0.0246(8) Uani 1 1 d .
C3 C 0.83809(18) 0.1821(5) 0.07006(13) 0.0289(8) Uani 1 1 d .
H3B H 0.8034 0.2277 0.0482 0.035 Uiso 1 1 calc R
C4 C 0.86901(19) 0.0634(5) 0.05287(13) 0.0296(9) Uani 1 1 d .
C5 C 0.91865(19) -0.0016(4) 0.08746(13) 0.0287(9) Uani 1 1 d .
H5A H 0.9402 -0.0847 0.0766 0.034 Uiso 1 1 calc R
C6 C 0.93823(17) 0.0489(4) 0.13702(13) 0.0229(7) Uani 1 1 d .
C7 C 0.80887(17) 0.6140(5) 0.14372(14) 0.0276(8) Uani 1 1 d .
C8 C 0.8049(2) 0.7835(5) 0.14459(15) 0.0362(10) Uani 1 1 d .
H8A H 0.8241 0.8493 0.1256 0.043 Uiso 1 1 calc R
C9 C 0.7719(2) 0.8469(6) 0.17413(17) 0.0425(11) Uani 1 1 d .
H9A H 0.7687 0.9599 0.1762 0.051 Uiso 1 1 calc R
C10 C 0.7423(2) 0.7474(7) 0.20185(18) 0.0510(13) Uani 1 1 d .
H10A H 0.7195 0.7966 0.2216 0.061 Uiso 1 1 calc R
C11 C 0.7455(2) 0.5851(6) 0.20109(18) 0.0457(12) Uani 1 1 d .
H11A H 0.7253 0.5208 0.2197 0.055 Uiso 1 1 calc R
C12 C 0.78016(19) 0.5156(5) 0.17129(15) 0.0338(9) Uani 1 1 d .
C13 C 0.8499(2) 0.0059(6) -0.00177(14) 0.0418(11) Uani 1 1 d .
C14 C 0.8942(3) -0.1122(6) -0.01427(17) 0.0639(17) Uani 1 1 d .
H14A H 0.8944 -0.2115 0.0045 0.096 Uiso 1 1 calc R
H14B H 0.9343 -0.0652 -0.0051 0.096 Uiso 1 1 calc R
H14C H 0.8824 -0.1354 -0.0502 0.096 Uiso 1 1 calc R
C15 C 0.7899(3) -0.0807(8) -0.0085(2) 0.083(2) Uani 1 1 d .
H15A H 0.7950 -0.1702 0.0150 0.125 Uiso 1 1 calc R
H15B H 0.7761 -0.1214 -0.0428 0.125 Uiso 1 1 calc R
H15C H 0.7603 -0.0058 -0.0022 0.125 Uiso 1 1 calc R
C16 C 0.8357(2) 0.1514(6) -0.03828(15) 0.0459(12) Uani 1 1 d .
H16A H 0.8163 0.1075 -0.0718 0.055 Uiso 1 1 calc R
H16B H 0.8051 0.2160 -0.0282 0.055 Uiso 1 1 calc R
C17 C 0.8836(3) 0.2690(6) -0.04523(18) 0.0525(14) Uani 1 1 d .
C18 C 0.8516(4) 0.4116(8) -0.0752(2) 0.094(3) Uani 1 1 d .
H18A H 0.8323 0.4751 -0.0543 0.141 Uiso 1 1 calc R
H18B H 0.8214 0.3728 -0.1047 0.141 Uiso 1 1 calc R
H18C H 0.8807 0.4782 -0.0859 0.141 Uiso 1 1 calc R
C19 C 0.9238(3) 0.3317(9) 0.0029(2) 0.092(3) Uani 1 1 d .
H19A H 0.8997 0.3845 0.0223 0.138 Uiso 1 1 calc R
H19B H 0.9521 0.4088 -0.0046 0.138 Uiso 1 1 calc R
H19C H 0.9459 0.2426 0.0223 0.138 Uiso 1 1 calc R
C20 C 0.9224(4) 0.1954(9) -0.0766(3) 0.121(4) Uani 1 1 d .
H20A H 0.9539 0.1299 -0.0550 0.182 Uiso 1 1 calc R
H20B H 0.9405 0.2810 -0.0917 0.182 Uiso 1 1 calc R
H20C H 0.8975 0.1282 -0.1029 0.182 Uiso 1 1 calc R
C21 C 0.99187(19) -0.0290(4) 0.17130(13) 0.0282(9) Uani 1 1 d .
H21A H 0.9784 -0.0950 0.1959 0.034 Uiso 1 1 calc R
H21B H 1.0100 -0.1020 0.1513 0.034 Uiso 1 1 calc R
C22 C 1.09001(19) -0.0117(4) 0.22810(15) 0.0311(9) Uani 1 1 d .
H22A H 1.1059 -0.0773 0.2053 0.047 Uiso 1 1 calc R
H22B H 1.0770 -0.0814 0.2516 0.047 Uiso 1 1 calc R
H22C H 1.1212 0.0608 0.2467 0.047 Uiso 1 1 calc R
C23 C 1.05931(19) 0.1873(4) 0.16363(13) 0.0278(8) Uani 1 1 d .
H23A H 1.0252 0.2152 0.1349 0.033 Uiso 1 1 calc R
H23B H 1.0894 0.1299 0.1507 0.033 Uiso 1 1 calc R
C24 C 1.08654(19) 0.3382(4) 0.19035(15) 0.0308(9) Uani 1 1 d .
H24A H 1.1194 0.3088 0.2198 0.037 Uiso 1 1 calc R
H24B H 1.1038 0.4026 0.1676 0.037 Uiso 1 1 calc R
C25 C 1.0757(2) 0.5623(5) 0.23942(17) 0.0405(11) Uani 1 1 d .
H25A H 1.1024 0.6161 0.2225 0.061 Uiso 1 1 calc R
H25B H 1.0993 0.5148 0.2707 0.061 Uiso 1 1 calc R
H25C H 1.0476 0.6403 0.2467 0.061 Uiso 1 1 calc R
C26 C 0.9998(2) 0.5096(5) 0.16310(16) 0.0386(11) Uani 1 1 d .
H26A H 1.0218 0.5763 0.1450 0.058 Uiso 1 1 calc R
H26B H 0.9712 0.5760 0.1745 0.058 Uiso 1 1 calc R
H26C H 0.9784 0.4254 0.1409 0.058 Uiso 1 1 calc R

loop_
_atom_site_aniso_label
_atom_site_aniso_U_11
_atom_site_aniso_U_22
_atom_site_aniso_U_33
_atom_site_aniso_U_23
_atom_site_aniso_U_13
_atom_site_aniso_U_12
Mg 0.0389(11) 0.0124(7) 0.0197(8) 0.000 0.0112(7) 0.000
O 0.0405(16) 0.0183(12) 0.0170(11) -0.0034(10) 0.0086(11) 0.0026(11)
N1 0.040(2) 0.0259(16) 0.0262(15) 0.0040(13) 0.0161(15) 0.0019(15)
N2 0.0312(18) 0.0291(16) 0.0242(15) 0.0084(13) 0.0144(14) 0.0036(14)
N3 0.0330(19) 0.0384(19) 0.0325(17) 0.0062(15) 0.0183(15) -0.0023(16)
N4 0.0385(19) 0.0130(13) 0.0258(15) 0.0023(11) 0.0135(14) 0.0019(13)
N5 0.041(2) 0.0160(14) 0.0274(15) 0.0036(12) 0.0123(15) 0.0021(14)
C1 0.033(2) 0.0173(16) 0.0179(15) 0.0002(13) 0.0082(15) -0.0037(15)
C2 0.031(2) 0.0221(17) 0.0225(16) 0.0028(14) 0.0099(15) 0.0012(16)
C3 0.031(2) 0.035(2) 0.0198(16) 0.0017(15) 0.0052(16) -0.0091(18)
C4 0.041(2) 0.0276(19) 0.0195(16) -0.0041(15) 0.0072(16) -0.0110(18)
C5 0.044(2) 0.0201(17) 0.0254(17) -0.0058(14) 0.0149(17) -0.0089(17)
C6 0.029(2) 0.0170(16) 0.0227(16) -0.0036(13) 0.0077(15) -0.0031(15)
C7 0.024(2) 0.034(2) 0.0264(18) 0.0021(16) 0.0093(16) 0.0035(17)
C8 0.040(3) 0.035(2) 0.034(2) 0.0007(18) 0.0104(19) 0.0064(19)
C9 0.038(3) 0.040(2) 0.049(3) -0.011(2) 0.009(2) 0.011(2)
C10 0.046(3) 0.063(3) 0.051(3) -0.012(3) 0.025(2) 0.016(3)
C11 0.035(3) 0.063(3) 0.046(3) 0.003(2) 0.023(2) 0.008(2)
C12 0.033(2) 0.041(2) 0.0304(19) 0.0029(18) 0.0143(18) 0.0050(19)
C13 0.062(3) 0.041(2) 0.0196(17) -0.0067(17) 0.0066(19) -0.011(2)
C14 0.115(5) 0.045(3) 0.030(2) -0.017(2) 0.016(3) 0.003(3)
C15 0.107(5) 0.098(5) 0.037(3) -0.020(3) 0.004(3) -0.068(5)
C16 0.062(3) 0.055(3) 0.0186(18) -0.0013(19) 0.008(2) 0.006(3)
C17 0.076(4) 0.054(3) 0.041(2) 0.011(2) 0.038(3) 0.014(3)
C18 0.163(8) 0.060(4) 0.069(4) 0.026(3) 0.050(5) 0.026(5)
C19 0.094(5) 0.113(6) 0.075(4) 0.021(4) 0.034(4) -0.056(5)
C20 0.187(9) 0.080(5) 0.153(8) 0.028(5) 0.145(8) 0.030(6)
C21 0.045(2) 0.0160(17) 0.0268(18) -0.0022(14) 0.0160(18) 0.0016(16)
C22 0.040(2) 0.0203(18) 0.036(2) 0.0002(16) 0.0160(18) 0.0043(17)
C23 0.039(2) 0.0236(18) 0.0248(17) 0.0025(15) 0.0150(17) 0.0029(17)
C24 0.040(2) 0.0245(19) 0.0319(19) 0.0091(16) 0.0176(18) 0.0043(17)
C25 0.059(3) 0.0198(19) 0.052(3) 0.0028(18) 0.030(2) -0.005(2)
C26 0.056(3) 0.027(2) 0.039(2) 0.0182(18) 0.023(2) 0.013(2)

loop_
_atom_type_symbol
_atom_type_description
_atom_type_scat_dispersion_real
_atom_type_scat_dispersion_imag
_atom_type_scat_source
C C 0.0033 0.0016 'International Tables Vol C Tables 4.2.6.8 and 6.1.1.4'
H H 0.0000 0.0000 'International Tables Vol C Tables 4.2.6.8 and 6.1.1.4'
N N 0.0061 0.0033 'International Tables Vol C Tables 4.2.6.8 and 6.1.1.4'
O O 0.0106 0.0060 'International Tables Vol C Tables 4.2.6.8 and 6.1.1.4'
Mg Mg 0.0486 0.0363 'International Tables Vol C Tables 4.2.6.8 and 6.1.1.4'

loop_
_geom_angle_atom_site_label_1
_geom_angle_atom_site_label_2
_geom_angle_atom_site_label_3
_geom_angle
_geom_angle_site_symmetry_1
_geom_angle_site_symmetry_3
O Mg O 171.47(17) 2_755 .
O Mg N5 95.68(11) 2_755 2_755
O Mg N5 89.95(11) . 2_755
O Mg N5 89.95(11) 2_755 .
O Mg N5 95.69(11) . .
N5 Mg N5 97.38(16) 2_755 .
O Mg N4 88.74(11) 2_755 .
O Mg N4 86.09(11) . .
N5 Mg N4 174.16(12) 2_755 .
N5 Mg N4 78.77(10) . .
O Mg N4 86.09(11) 2_755 2_755
O Mg N4 88.74(11) . 2_755
N5 Mg N4 78.77(10) 2_755 2_755
N5 Mg N4 174.15(12) . 2_755
N4 Mg N4 105.41(15) . 2_755
C1 O Mg 135.6(2) . .
N2 N1 C7 102.8(3) . .
N1 N2 N3 117.4(3) . .
N1 N2 C2 120.0(3) . .
N3 N2 C2 122.3(3) . .
N2 N3 C12 102.0(3) . .
C21 N4 C22 108.5(3) . .
C21 N4 C23 110.6(3) . .
C22 N4 C23 108.5(3) . .
C21 N4 Mg 110.5(2) . .
C22 N4 Mg 112.0(2) . .
C23 N4 Mg 106.6(2) . .
C25 N5 C24 106.9(3) . .
C25 N5 C26 109.4(3) . .
C24 N5 C26 110.1(3) . .
C25 N5 Mg 112.6(2) . .
C24 N5 Mg 102.8(2) . .
C26 N5 Mg 114.7(3) . .
O C1 C2 121.2(3) . .
O C1 C6 123.2(3) . .
C2 C1 C6 115.6(3) . .
C1 C2 C3 124.4(3) . .
C1 C2 N2 117.1(3) . .
C3 C2 N2 118.2(3) . .
C4 C3 C2 120.2(4) . .
C4 C3 H3B 119.9 . .
C2 C3 H3B 119.9 . .
C3 C4 C5 116.8(3) . .
C3 C4 C13 121.6(4) . .
C5 C4 C13 121.6(4) . .
C6 C5 C4 123.5(4) . .
C6 C5 H5A 118.2 . .
C4 C5 H5A 118.2 . .
C5 C6 C1 119.5(4) . .
C5 C6 C21 119.5(3) . .
C1 C6 C21 121.0(3) . .
N1 C7 C12 108.3(3) . .
N1 C7 C8 129.6(4) . .
C12 C7 C8 122.1(4) . .
C9 C8 C7 116.5(4) . .
C9 C8 H8A 121.7 . .
C7 C8 H8A 121.7 . .
C8 C9 C10 121.6(4) . .
C8 C9 H9A 119.2 . .
C10 C9 H9A 119.2 . .
C11 C10 C9 122.5(4) . .
C11 C10 H10A 118.8 . .
C9 C10 H10A 118.8 . .
C10 C11 C12 117.3(4) . .
C10 C11 H11A 121.4 . .
C12 C11 H11A 121.4 . .
N3 C12 C7 109.5(3) . .
N3 C12 C11 130.4(4) . .
C7 C12 C11 120.0(4) . .
C14 C13 C15 108.1(5) . .
C14 C13 C4 112.9(4) . .
C15 C13 C4 106.4(4) . .
C14 C13 C16 113.2(4) . .
C15 C13 C16 105.0(4) . .
C4 C13 C16 110.6(4) . .
C13 C14 H14A 109.5 . .
C13 C14 H14B 109.5 . .
H14A C14 H14B 109.5 . .
C13 C14 H14C 109.5 . .
H14A C14 H14C 109.5 . .
H14B C14 H14C 109.5 . .
C13 C15 H15A 109.5 . .
C13 C15 H15B 109.5 . .
H15A C15 H15B 109.5 . .
C13 C15 H15C 109.5 . .
H15A C15 H15C 109.5 . .
H15B C15 H15C 109.5 . .
C17 C16 C13 123.0(4) . .
C17 C16 H16A 106.6 . .
C13 C16 H16A 106.6 . .
C17 C16 H16B 106.6 . .
C13 C16 H16B 106.6 . .
H16A C16 H16B 106.5 . .
C19 C17 C18 108.0(6) . .
C19 C17 C16 114.3(4) . .
C18 C17 C16 107.7(5) . .
C19 C17 C20 108.8(6) . .
C18 C17 C20 106.1(5) . .
C16 C17 C20 111.6(5) . .
C17 C18 H18A 109.5 . .
C17 C18 H18B 109.5 . .
H18A C18 H18B 109.5 . .
C17 C18 H18C 109.5 . .
H18A C18 H18C 109.5 . .
H18B C18 H18C 109.5 . .
C17 C19 H19A 109.5 . .
C17 C19 H19B 109.5 . .
H19A C19 H19B 109.5 . .
C17 C19 H19C 109.5 . .
H19A C19 H19C 109.5 . .
H19B C19 H19C 109.5 . .
C17 C20 H20A 109.5 . .
C17 C20 H20B 109.5 . .
H20A C20 H20B 109.5 . .
C17 C20 H20C 109.5 . .
H20A C20 H20C 109.5 . .
H20B C20 H20C 109.5 . .
N4 C21 C6 115.1(3) . .
N4 C21 H21A 108.5 . .
C6 C21 H21A 108.5 . .
N4 C21 H21B 108.5 . .
C6 C21 H21B 108.5 . .
H21A C21 H21B 107.5 . .
N4 C22 H22A 109.5 . .
N4 C22 H22B 109.5 . .
H22A C22 H22B 109.5 . .
N4 C22 H22C 109.5 . .
H22A C22 H22C 109.5 . .
H22B C22 H22C 109.5 . .
N4 C23 C24 109.5(3) . .
N4 C23 H23A 109.8 . .
C24 C23 H23A 109.8 . .
N4 C23 H23B 109.8 . .
C24 C23 H23B 109.8 . .
H23A C23 H23B 108.2 . .
N5 C24 C23 112.2(3) . .
N5 C24 H24A 109.2 . .
C23 C24 H24A 109.2 . .
N5 C24 H24B 109.2 . .
C23 C24 H24B 109.2 . .
H24A C24 H24B 107.9 . .
N5 C25 H25A 109.5 . .
N5 C25 H25B 109.5 . .
H25A C25 H25B 109.5 . .
N5 C25 H25C 109.5 . .
H25A C25 H25C 109.5 . .
H25B C25 H25C 109.5 . .
N5 C26 H26A 109.5 . .
N5 C26 H26B 109.5 . .
H26A C26 H26B 109.5 . .
N5 C26 H26C 109.5 . .
H26A C26 H26C 109.5 . .
H26B C26 H26C 109.5 . .

loop_
_geom_bond_atom_site_label_1
_geom_bond_atom_site_label_2
_geom_bond_distance
_geom_bond_site_symmetry_2
Mg O 1.929(3) 2_755
Mg O 1.929(3) .
Mg N5 2.314(3) 2_755
Mg N5 2.314(3) .
Mg N4 2.346(3) .
Mg N4 2.346(3) 2_755
O C1 1.315(4) .
N1 N2 1.335(4) .
N1 C7 1.352(5) .
N2 N3 1.335(4) .
N2 C2 1.451(5) .
N3 C12 1.351(5) .
N4 C21 1.481(5) .
N4 C22 1.483(5) .
N4 C23 1.484(4) .
N5 C25 1.470(5) .
N5 C24 1.477(5) .
N5 C26 1.480(5) .
C1 C2 1.388(5) .
C1 C6 1.427(5) .
C2 C3 1.391(5) .
C3 C4 1.382(6) .
C3 H3B 0.9500 .
C4 C5 1.399(6) .
C4 C13 1.538(5) .
C5 C6 1.394(5) .
C5 H5A 0.9500 .
C6 C21 1.500(5) .
C7 C12 1.406(5) .
C7 C8 1.420(6) .
C8 C9 1.368(6) .
C8 H8A 0.9500 .
C9 C10 1.427(7) .
C9 H9A 0.9500 .
C10 C11 1.359(7) .
C10 H10A 0.9500 .
C11 C12 1.423(5) .
C11 H11A 0.9500 .
C13 C14 1.531(7) .
C13 C15 1.537(7) .
C13 C16 1.561(6) .
C14 H14A 0.9800 .
C14 H14B 0.9800 .
C14 H14C 0.9800 .
C15 H15A 0.9800 .
C15 H15B 0.9800 .
C15 H15C 0.9800 .
C16 C17 1.535(7) .
C16 H16A 0.9900 .
C16 H16B 0.9900 .
C17 C19 1.505(8) .
C17 C18 1.528(8) .
C17 C20 1.536(7) .
C18 H18A 0.9800 .
C18 H18B 0.9800 .
C18 H18C 0.9800 .
C19 H19A 0.9800 .
C19 H19B 0.9800 .
C19 H19C 0.9800 .
C20 H20A 0.9800 .
C20 H20B 0.9800 .
C20 H20C 0.9800 .
C21 H21A 0.9900 .
C21 H21B 0.9900 .
C22 H22A 0.9800 .
C22 H22B 0.9800 .
C22 H22C 0.9800 .
C23 C24 1.513(5) .
C23 H23A 0.9900 .
C23 H23B 0.9900 .
C24 H24A 0.9900 .
C24 H24B 0.9900 .
C25 H25A 0.9800 .
C25 H25B 0.9800 .
C25 H25C 0.9800 .
C26 H26A 0.9800 .
C26 H26B 0.9800 .
C26 H26C 0.9800 .

loop_
_geom_torsion_atom_site_label_1
_geom_torsion_atom_site_label_2
_geom_torsion_atom_site_label_3
_geom_torsion_atom_site_label_4
_geom_torsion
_geom_torsion_site_symmetry_1
O Mg O C1 -61.4(3) 2_755
N5 Mg O C1 167.2(3) 2_755
N5 Mg O C1 69.8(3) .
N4 Mg O C1 -8.5(3) .
N4 Mg O C1 -114.0(3) 2_755
C7 N1 N2 N3 -0.3(5) .
C7 N1 N2 C2 -175.1(3) .
N1 N2 N3 C12 0.1(5) .
C2 N2 N3 C12 174.7(4) .
O Mg N4 C21 141.4(2) 2_755
O Mg N4 C21 -31.8(2) .
N5 Mg N4 C21 -79.3(13) 2_755
N5 Mg N4 C21 -128.4(2) .
N4 Mg N4 C21 55.78(19) 2_755
O Mg N4 C22 20.2(2) 2_755
O Mg N4 C22 -153.0(2) .
N5 Mg N4 C22 159.4(12) 2_755
N5 Mg N4 C22 110.4(3) .
N4 Mg N4 C22 -65.4(2) 2_755
O Mg N4 C23 -98.4(2) 2_755
O Mg N4 C23 88.4(2) .
N5 Mg N4 C23 40.9(13) 2_755
N5 Mg N4 C23 -8.2(2) .
N4 Mg N4 C23 176.0(3) 2_755
O Mg N5 C25 -47.9(3) 2_755
O Mg N5 C25 138.5(3) .
N5 Mg N5 C25 47.8(2) 2_755
N4 Mg N5 C25 -136.6(3) .
N4 Mg N5 C25 -0.5(14) 2_755
O Mg N5 C24 66.8(2) 2_755
O Mg N5 C24 -106.8(2) .
N5 Mg N5 C24 162.5(3) 2_755
N4 Mg N5 C24 -21.9(2) .
N4 Mg N5 C24 114.2(12) 2_755
O Mg N5 C26 -173.8(3) 2_755
O Mg N5 C26 12.6(3) .
N5 Mg N5 C26 -78.1(2) 2_755
N4 Mg N5 C26 97.5(3) .
N4 Mg N5 C26 -126.4(12) 2_755
Mg O C1 C2 -152.8(3) .
Mg O C1 C6 24.7(5) .
O C1 C2 C3 176.6(3) .
C6 C1 C2 C3 -1.0(5) .
O C1 C2 N2 3.1(5) .
C6 C1 C2 N2 -174.6(3) .
N1 N2 C2 C1 98.3(4) .
N3 N2 C2 C1 -76.1(5) .
N1 N2 C2 C3 -75.6(5) .
N3 N2 C2 C3 109.9(4) .
C1 C2 C3 C4 -0.9(6) .
N2 C2 C3 C4 172.6(3) .
C2 C3 C4 C5 1.9(5) .
C2 C3 C4 C13 -177.9(4) .
C3 C4 C5 C6 -1.0(6) .
C13 C4 C5 C6 178.7(4) .
C4 C5 C6 C1 -0.9(6) .
C4 C5 C6 C21 179.7(3) .
O C1 C6 C5 -175.8(3) .
C2 C1 C6 C5 1.8(5) .
O C1 C6 C21 3.6(5) .
C2 C1 C6 C21 -178.8(3) .
N2 N1 C7 C12 0.4(4) .
N2 N1 C7 C8 178.1(4) .
N1 C7 C8 C9 -176.9(4) .
C12 C7 C8 C9 0.6(7) .
C7 C8 C9 C10 -1.1(7) .
C8 C9 C10 C11 0.8(8) .
C9 C10 C11 C12 0.2(8) .
N2 N3 C12 C7 0.1(5) .
N2 N3 C12 C11 -178.3(5) .
N1 C7 C12 N3 -0.3(5) .
C8 C7 C12 N3 -178.3(4) .
N1 C7 C12 C11 178.3(4) .
C8 C7 C12 C11 0.4(7) .
C10 C11 C12 N3 177.6(5) .
C10 C11 C12 C7 -0.7(7) .
C3 C4 C13 C14 173.5(4) .
C5 C4 C13 C14 -6.3(6) .
C3 C4 C13 C15 -68.1(6) .
C5 C4 C13 C15 112.1(5) .
C3 C4 C13 C16 45.4(5) .
C5 C4 C13 C16 -134.3(4) .
C14 C13 C16 C17 -60.1(6) .
C15 C13 C16 C17 -177.8(4) .
C4 C13 C16 C17 67.7(5) .
C13 C16 C17 C19 -48.8(7) .
C13 C16 C17 C18 -168.8(4) .
C13 C16 C17 C20 75.1(6) .
C22 N4 C21 C6 -176.0(3) .
C23 N4 C21 C6 -57.0(4) .
Mg N4 C21 C6 60.8(3) .
C5 C6 C21 N4 128.8(3) .
C1 C6 C21 N4 -50.5(4) .
C21 N4 C23 C24 157.5(3) .
C22 N4 C23 C24 -83.6(4) .
Mg N4 C23 C24 37.3(3) .
C25 N5 C24 C23 170.4(3) .
C26 N5 C24 C23 -70.9(4) .
Mg N5 C24 C23 51.7(3) .
N4 C23 C24 N5 -64.1(4) .
